data_1535365
loop_
_publ_author_name
'Mills, A.M.'
'Anderson, E.J.'
'Mar, A.'

_publ_section_title
;
 Structures of the quaternary iron germanium antimonides R1-x (R, Fe)6 Ge4
 (Ge, Sb)2 (R = Ti, Cr, Mn), filled derivatives of Fe Ge1-x Sbx
;
_journal_name_full 'Journal of Alloys Compd.'
_journal_page_first 103
_journal_page_last 112
_journal_volume 322
_journal_year 2001
_chemical_formula_sum 'Cr0.81 Fe5.34 Ge5.17 Sb0.84'
_chemical_name_systematic 'Cr0.15 (Cr0.66 Fe5.34) Ge4.55 (Ge0.62 Sb0.84)'
_space_group_IT_number 191
_symmetry_space_group_name_Hall '-P 6 2'
_symmetry_space_group_name_H-M 'P 6/m m m'
_cell_angle_alpha 90
_cell_angle_beta 90
_cell_angle_gamma 120
_cell_formula_units_Z 3
_cell_length_a 8.8504
_cell_length_b 8.8504
_cell_length_c 8.0246
_cell_volume 544.352
_citation_journal_id_ASTM JALCEU
_cod_data_source_file Mills_JALCEU_2001_115.cif
_cod_data_source_block Cr0.81Fe5.34Ge5.17Sb0.84
_cod_database_code 1535365

loop_
_symmetry_equiv_pos_as_xyz
x,y,z
x-y,x,z
-y,x-y,z
-x,-y,z
-x+y,-x,z
y,-x+y,z
-y,-x,-z
x-y,-y,-z
x,x-y,-z
y,x,-z
-x+y,y,-z
-x,-x+y,-z
-x,-y,-z
-x+y,-x,-z
y,-x+y,-z
x,y,-z
x-y,x,-z
-y,x-y,-z
y,x,z
-x+y,y,z
-x,-x+y,z
-y,-x,z
x-y,-y,z
x,x-y,z

loop_
_atom_site_label
_atom_site_type_symbol
_atom_site_fract_x
_atom_site_fract_y
_atom_site_fract_z
_atom_site_occupancy
_atom_site_U_iso_or_equiv
Cr3 Cr 0.168 0.336 0.24626 0.11 0.0
Cr1 Cr 0.3333 0.6667 0 0.14 0.0
Ge4 Ge 0 0 0.241 0.15 0.0
Fe1 Fe 0.168 0.336 0.24626 0.89 0.0
Cr2 Cr 0 0 0.5 0.157 0.0
Ge2 Ge 0.34356 0 0 1 0.0
Ge1 Ge 0.31992 0 0.5 1 0.0
Sb1 Sb 0.3333 0.6667 0.3263 0.36 0.0
Sb2 Sb 0 0 0.1769 0.54 0.0
Ge6 Ge 0 0 0.1769 0.32 0.0
Ge3 Ge 0.3333 0.6667 0.2477 0.338 0.0
Fe2 Fe 0.5 0 0.25712 0.89 0.0
Cr4 Cr 0.5 0 0.25712 0.11 0.0
Ge5 Ge 0.3333 0.6667 0.3263 0.302 0.0
